data_7219085
loop_
_publ_author_name
'Song, Ying'
'Feng, Mei-Ling'
'Wu, Zhao-Feng'
'Huang, Xiao-Ying'

_publ_section_title
;
 Solvent-assisted construction of diverse Mg-TDC coordination polymers
;
_journal_issue 6
_journal_name_full CrystEngComm
_journal_page_first 1348
_journal_paper_doi 10.1039/C4CE02288B
_journal_volume 17
_journal_year 2015
_chemical_formula_moiety 'C20 H27 Mg2 N2 O13 S2, C3 H7 N O'
_chemical_formula_sum 'C23 H34 Mg2 N3 O14 S2'
_chemical_formula_weight 689.27
_chemical_name_systematic
; 
 ? 
;
_chemical_properties_physical Moisture-sensitive
_space_group_IT_number 8
_symmetry_cell_setting monoclinic
_symmetry_space_group_name_Hall 'C -2y'
_symmetry_space_group_name_H-M 'C 1 m 1'
_atom_sites_solution_hydrogens geom
_atom_sites_solution_primary direct
_atom_sites_solution_secondary difmap
_audit_creation_method SHELXL-97
_audit_update_record
;
2014-11-03 deposited with the CCDC.
2014-12-12 downloaded from the CCDC.
;
_cell_angle_alpha 90.00
_cell_angle_beta 120.978(10)
_cell_angle_gamma 90.00
_cell_formula_units_Z 2
_cell_length_a 12.9363(6)
_cell_length_b 15.8580(8)
_cell_length_c 9.0474(7)
_cell_measurement_reflns_used 1400
_cell_measurement_temperature 295(2)
_cell_measurement_theta_max 28.8592
_cell_measurement_theta_min 2.5636
_cell_volume 1591.3(2)
_computing_cell_refinement 'CrysAlisPro, Agilent Technologies'
_computing_data_collection 'CrysAlisPro, Agilent Technologies'
_computing_data_reduction 'CrysAlisPro, Agilent Technologies'
_computing_molecular_graphics 'DIAMOND. Version 3.0. Crystal Impact'
_computing_publication_material 'Windows Word 2010'
_computing_structure_refinement 'SHELXL-97 (Sheldrick, 1997)'
_computing_structure_solution 'SHELXS-97 (Sheldrick, 1990)'
_diffrn_ambient_temperature 295(2)
_diffrn_detector_area_resol_mean 16.2083
_diffrn_measured_fraction_theta_full 0.999
_diffrn_measured_fraction_theta_max 0.999
_diffrn_measurement_device_type 'Xcalibur, Eos'
_diffrn_measurement_method '\w scans'
_diffrn_radiation_monochromator graphite
_diffrn_radiation_source 'fine-focus sealed tube'
_diffrn_radiation_type MoK\a
_diffrn_radiation_wavelength 0.71073
_diffrn_reflns_av_R_equivalents 0.0242
_diffrn_reflns_av_sigmaI/netI 0.0495
_diffrn_reflns_limit_h_max 16
_diffrn_reflns_limit_h_min -16
_diffrn_reflns_limit_k_max 19
_diffrn_reflns_limit_k_min -18
_diffrn_reflns_limit_l_max 9
_diffrn_reflns_limit_l_min -11
_diffrn_reflns_number 3600
_diffrn_reflns_theta_full 26.37
_diffrn_reflns_theta_max 26.37
_diffrn_reflns_theta_min 2.57
_exptl_absorpt_coefficient_mu 0.276
_exptl_absorpt_correction_T_max 1.00000
_exptl_absorpt_correction_T_min 0.89157
_exptl_absorpt_correction_type multi-scan
_exptl_absorpt_process_details 'CrysAlisPro, Agilent Technologies'
_exptl_crystal_colour colorless
_exptl_crystal_density_diffrn 1.439
_exptl_crystal_density_method 'not measured'
_exptl_crystal_description square
_exptl_crystal_F_000 722
_exptl_crystal_size_max 0.46
_exptl_crystal_size_mid 0.4
_exptl_crystal_size_min 0.28
_refine_diff_density_max 0.419
_refine_diff_density_min -0.319
_refine_diff_density_rms 0.057
_refine_ls_abs_structure_details 'Flack H D (1983), Acta Cryst. A39, 876-881'
_refine_ls_abs_structure_Flack -0.07(12)
_refine_ls_extinction_method none
_refine_ls_goodness_of_fit_ref 1.038
_refine_ls_hydrogen_treatment mixed
_refine_ls_matrix_type full
_refine_ls_number_parameters 269
_refine_ls_number_reflns 2569
_refine_ls_number_restraints 169
_refine_ls_restrained_S_all 1.092
_refine_ls_R_factor_all 0.0507
_refine_ls_R_factor_gt 0.0443
_refine_ls_shift/su_max 0.001
_refine_ls_shift/su_mean 0.000
_refine_ls_structure_factor_coef Fsqd
_refine_ls_weighting_details 'calc w=1/[\s^2^(Fo^2^)+(0.0629P)^2^+0.8775P] where P=(Fo^2^+2Fc^2^)/3'
_refine_ls_weighting_scheme calc
_refine_ls_wR_factor_gt 0.1087
_refine_ls_wR_factor_ref 0.1158
_reflns_number_gt 2338
_reflns_number_total 2569
_reflns_threshold_expression >2sigma(I)
_cod_data_source_file c4ce02288b2.cif
_cod_data_source_block 4
_cod_depositor_comments 'Adding full bibliography for 7219082--7219085.cif.'
_cod_original_cell_volume 1591.28(16)
_cod_original_sg_symbol_H-M 'C m'
_cod_database_code 7219085

loop_
_symmetry_equiv_pos_as_xyz
'x, y, z'
'x, -y, z'
'x+1/2, y+1/2, z'
'x+1/2, -y+1/2, z'

loop_
_atom_site_label
_atom_site_type_symbol
_atom_site_fract_x
_atom_site_fract_y
_atom_site_fract_z
_atom_site_U_iso_or_equiv
_atom_site_adp_type
_atom_site_occupancy
_atom_site_symmetry_multiplicity
_atom_site_calc_flag
_atom_site_refinement_flags
_atom_site_disorder_assembly
_atom_site_disorder_group
Mg1 Mg 0.43960(15) 0.5000 0.2255(2) 0.0196(3) Uani 1 2 d S . .
Mg2 Mg 0.32168(16) 0.5000 0.5151(2) 0.0255(4) Uani 1 2 d S . .
S1 S 0.59797(10) 0.26382(7) 0.80571(13) 0.0377(3) Uani 1 1 d . . .
O1 O 0.4459(3) 0.40537(19) 0.5877(4) 0.0390(7) Uani 1 1 d . . .
O2 O 0.5237(3) 0.40941(18) 0.4146(4) 0.0345(7) Uani 1 1 d . . .
O3 O 0.7060(3) 0.1355(2) 1.0737(5) 0.0571(10) Uani 1 1 d . . .
O4 O 0.8511(2) 0.09235(16) 1.0265(3) 0.0266(6) Uani 1 1 d . . .
O5 O 0.2896(3) 0.5000 0.2614(4) 0.0243(8) Uani 1 2 d S . .
H5 H 0.2504 0.4562 0.2176 0.036 Uiso 1 1 d R . .
O6 O 0.3371(4) 0.5000 0.7534(6) 0.0454(11) Uani 1 2 d S . .
H6 H 0.3406 0.4563 0.8066 0.068 Uiso 1 1 d R . .
O7 O 0.5840(3) 0.5000 0.1904(5) 0.0334(9) Uani 1 2 d SD . .
O8 O 0.1878(3) 0.5900(3) 0.4309(5) 0.0719(13) Uani 1 1 d D . .
C1 C 0.5194(4) 0.3832(2) 0.5422(5) 0.0293(9) Uani 1 1 d . . .
C2 C 0.6097(4) 0.3170(2) 0.6491(5) 0.0307(9) Uani 1 1 d . . .
C3 C 0.7066(4) 0.2892(3) 0.6413(5) 0.0348(10) Uani 1 1 d . . .
H3A H 0.7274 0.3104 0.5643 0.042 Uiso 1 1 calc R . .
C4 C 0.7719(4) 0.2251(3) 0.7618(5) 0.0324(9) Uani 1 1 d . . .
H4A H 0.8407 0.1999 0.7736 0.039 Uiso 1 1 calc R . .
C5 C 0.7235(4) 0.2044(2) 0.8580(5) 0.0297(9) Uani 1 1 d . . .
C6 C 0.7639(4) 0.1390(3) 0.9973(5) 0.0297(8) Uani 1 1 d . . .
C7 C 0.6143(14) 0.5465(7) 0.0984(19) 0.094(4) Uani 0.50 1 d PDU . .
H7A H 0.6746 0.5860 0.1743 0.113 Uiso 0.50 1 d PR . .
H7B H 0.5440 0.5779 0.0181 0.113 Uiso 0.50 1 d PR . .
C8 C 0.6630(10) 0.5000 -0.0051(17) 0.099(3) Uani 1 2 d SDU . .
H8A H 0.6821 0.5385 -0.0695 0.149 Uiso 0.50 1 d PR . .
H8B H 0.7341 0.4694 0.0751 0.149 Uiso 0.50 1 d PR . .
H8C H 0.6022 0.4612 -0.0827 0.149 Uiso 0.50 1 d PR . .
O9 O 0.8030(6) 0.5252(5) 0.4665(9) 0.072(3) Uani 0.50 1 d PDU . .
N2 N 0.9117(5) 0.5000 0.7483(8) 0.0670(17) Uani 1 2 d SDU . .
C12 C 0.8095(6) 0.5000 0.6017(9) 0.065(2) Uani 1 2 d SDU . .
H12A H 0.7379 0.4801 0.5972 0.078 Uiso 0.50 1 d PR . .
C13 C 1.0226(6) 0.4806(10) 0.7486(15) 0.096(4) Uani 0.50 1 d PDU . .
H13A H 1.0036 0.4625 0.6360 0.144 Uiso 0.50 1 d PR . .
H13B H 1.0672 0.5324 0.7774 0.144 Uiso 0.50 1 d PR . .
H13C H 1.0702 0.4381 0.8317 0.144 Uiso 0.50 1 d PR . .
C14 C 0.9202(10) 0.5301(9) 0.9053(11) 0.088(4) Uani 0.50 1 d PDU . .
H14A H 0.8408 0.5362 0.8875 0.132 Uiso 0.50 1 d PR . .
H14B H 0.9644 0.4891 0.9939 0.132 Uiso 0.50 1 d PR . .
H14C H 0.9614 0.5833 0.9396 0.132 Uiso 0.50 1 d PR . .
N1 N 0.0170(6) 0.6691(5) 0.3062(10) 0.054(2) Uani 0.659(9) 1 d PDU A 1
C9 C 0.0934(6) 0.6116(5) 0.4043(9) 0.057(2) Uani 0.659(9) 1 d PDU A 1
H9A H 0.0671 0.5811 0.4667 0.068 Uiso 0.659(9) 1 calc PR A 1
C10 C -0.0985(7) 0.6784(8) 0.2984(15) 0.088(3) Uani 0.659(9) 1 d PDU A 1
H10A H -0.1046 0.6364 0.3700 0.132 Uiso 0.659(9) 1 calc PR A 1
H10B H -0.1634 0.6713 0.1815 0.132 Uiso 0.659(9) 1 calc PR A 1
H10C H -0.1032 0.7335 0.3385 0.132 Uiso 0.659(9) 1 calc PR A 1
C11 C 0.0426(9) 0.7265(6) 0.2044(13) 0.070(3) Uani 0.659(9) 1 d PDU A 1
H11A H 0.0535 0.7825 0.2506 0.104 Uiso 0.659(9) 1 calc PR A 1
H11B H -0.0235 0.7262 0.0872 0.104 Uiso 0.659(9) 1 calc PR A 1
H11C H 0.1148 0.7089 0.2078 0.104 Uiso 0.659(9) 1 calc PR A 1
N1A N 0.0626(11) 0.6880(8) 0.2769(18) 0.053(3) Uani 0.341(9) 1 d PDU A 2
C9A C 0.1675(11) 0.6510(7) 0.3577(15) 0.049(3) Uani 0.341(9) 1 d PDU A 2
H9AA H 0.2307 0.6772 0.3546 0.059 Uiso 0.341(9) 1 calc PR A 2
C10A C -0.0383(13) 0.6568(14) 0.287(3) 0.074(5) Uani 0.341(9) 1 d PDU A 2
H10D H -0.0647 0.6040 0.2270 0.111 Uiso 0.341(9) 1 calc PR A 2
H10E H -0.1032 0.6969 0.2348 0.111 Uiso 0.341(9) 1 calc PR A 2
H10F H -0.0144 0.6489 0.4055 0.111 Uiso 0.341(9) 1 calc PR A 2
C11A C 0.0503(18) 0.7671(10) 0.185(3) 0.080(5) Uani 0.341(9) 1 d PDU A 2
H11D H 0.1245 0.7792 0.1890 0.121 Uiso 0.341(9) 1 calc PR A 2
H11E H 0.0322 0.8123 0.2387 0.121 Uiso 0.341(9) 1 calc PR A 2
H11F H -0.0137 0.7618 0.0671 0.121 Uiso 0.341(9) 1 calc PR A 2

loop_
_atom_site_aniso_label
_atom_site_aniso_U_11
_atom_site_aniso_U_22
_atom_site_aniso_U_33
_atom_site_aniso_U_23
_atom_site_aniso_U_13
_atom_site_aniso_U_12
Mg1 0.0227(8) 0.0186(7) 0.0129(8) 0.000 0.0059(6) 0.000
Mg2 0.0292(9) 0.0287(9) 0.0186(9) 0.000 0.0123(7) 0.000
S1 0.0506(6) 0.0364(5) 0.0340(5) 0.0193(4) 0.0273(5) 0.0233(5)
O1 0.0544(18) 0.0341(16) 0.0320(16) 0.0130(12) 0.0247(15) 0.0196(14)
O2 0.0429(16) 0.0317(14) 0.0268(15) 0.0122(11) 0.0165(13) 0.0115(12)
O3 0.080(2) 0.064(2) 0.056(2) 0.0382(18) 0.055(2) 0.044(2)
O4 0.0319(14) 0.0247(13) 0.0221(13) 0.0081(10) 0.0131(12) 0.0074(11)
O5 0.0284(18) 0.0221(17) 0.0177(18) 0.000 0.0086(15) 0.000
O6 0.081(3) 0.037(2) 0.036(3) 0.000 0.042(3) 0.000
O7 0.029(2) 0.047(2) 0.028(2) 0.000 0.0173(18) 0.000
O8 0.055(2) 0.098(3) 0.053(2) -0.014(2) 0.0200(19) 0.039(2)
C1 0.037(2) 0.0199(17) 0.022(2) 0.0015(14) 0.0093(17) 0.0030(16)
C2 0.037(2) 0.0289(19) 0.024(2) 0.0070(15) 0.0143(17) 0.0086(17)
C3 0.043(2) 0.035(2) 0.030(2) 0.0114(17) 0.0212(19) 0.0050(19)
C4 0.034(2) 0.031(2) 0.030(2) 0.0082(16) 0.0150(18) 0.0102(18)
C5 0.037(2) 0.0262(18) 0.0222(19) 0.0055(15) 0.0127(17) 0.0076(17)
C6 0.037(2) 0.029(2) 0.0181(19) 0.0074(15) 0.0109(17) 0.0114(18)
C7 0.084(8) 0.083(8) 0.136(11) -0.010(7) 0.071(8) 0.000(6)
C8 0.103(7) 0.096(7) 0.153(10) 0.000 0.104(7) 0.000
O9 0.044(3) 0.089(7) 0.056(4) 0.003(3) 0.007(3) -0.006(4)
N2 0.052(3) 0.071(4) 0.054(3) 0.000 0.011(3) 0.000
C12 0.042(3) 0.072(4) 0.063(4) 0.000 0.013(3) 0.000
C13 0.059(5) 0.093(10) 0.085(7) -0.026(6) 0.001(5) 0.031(6)
C14 0.079(6) 0.104(9) 0.067(6) -0.011(6) 0.029(5) -0.008(6)
N1 0.063(5) 0.049(4) 0.047(4) 0.006(3) 0.026(4) 0.018(4)
C9 0.072(5) 0.048(4) 0.040(4) 0.002(3) 0.022(3) 0.018(3)
C10 0.056(6) 0.084(7) 0.098(8) 0.005(6) 0.022(5) 0.019(5)
C11 0.100(6) 0.058(7) 0.052(5) 0.024(5) 0.040(5) 0.056(5)
N1A 0.072(5) 0.054(6) 0.038(5) 0.007(4) 0.031(4) 0.030(5)
C9A 0.070(6) 0.051(6) 0.028(5) -0.002(5) 0.026(5) 0.026(5)
C10A 0.064(8) 0.072(9) 0.076(9) -0.009(7) 0.029(8) 0.022(8)
C11A 0.121(11) 0.062(11) 0.058(9) 0.025(8) 0.045(8) 0.054(9)

loop_
_atom_type_symbol
_atom_type_description
_atom_type_scat_dispersion_real
_atom_type_scat_dispersion_imag
_atom_type_scat_source
C C 0.0033 0.0016 'International Tables Vol C Tables 4.2.6.8 and 6.1.1.4'
H H 0.0000 0.0000 'International Tables Vol C Tables 4.2.6.8 and 6.1.1.4'
Mg Mg 0.0486 0.0363 'International Tables Vol C Tables 4.2.6.8 and 6.1.1.4'
N N 0.0061 0.0033 'International Tables Vol C Tables 4.2.6.8 and 6.1.1.4'
O O 0.0106 0.0060 'International Tables Vol C Tables 4.2.6.8 and 6.1.1.4'
S S 0.1246 0.1234 'International Tables Vol C Tables 4.2.6.8 and 6.1.1.4'

loop_
_geom_angle_atom_site_label_1
_geom_angle_atom_site_label_2
_geom_angle_atom_site_label_3
_geom_angle
_geom_angle_site_symmetry_1
_geom_angle_site_symmetry_3
O7 Mg1 O2 89.70(12) . 2_565
O7 Mg1 O2 89.70(12) . .
O2 Mg1 O2 88.24(18) 2_565 .
O7 Mg1 O5 179.89(17) . .
O2 Mg1 O5 90.38(12) 2_565 .
O2 Mg1 O5 90.38(12) . .
O7 Mg1 O4 90.31(12) . 4_454
O2 Mg1 O4 179.08(14) 2_565 4_454
O2 Mg1 O4 92.67(10) . 4_454
O5 Mg1 O4 89.61(11) . 4_454
O7 Mg1 O4 90.31(12) . 3_454
O2 Mg1 O4 92.67(10) 2_565 3_454
O2 Mg1 O4 179.08(14) . 3_454
O5 Mg1 O4 89.61(11) . 3_454
O4 Mg1 O4 86.41(15) 4_454 3_454
O7 Mg1 Mg2 149.62(13) . .
O2 Mg1 Mg2 69.00(9) 2_565 .
O2 Mg1 Mg2 69.00(9) . .
O5 Mg1 Mg2 30.48(10) . .
O4 Mg1 Mg2 111.34(9) 4_454 .
O4 Mg1 Mg2 111.34(9) 3_454 .
O1 Mg2 O1 94.4(2) 2_565 .
O1 Mg2 O6 91.56(14) 2_565 .
O1 Mg2 O6 91.56(14) . .
O1 Mg2 O8 89.00(15) 2_565 .
O1 Mg2 O8 176.25(18) . .
O6 Mg2 O8 89.82(17) . .
O1 Mg2 O8 176.25(18) 2_565 2_565
O1 Mg2 O8 89.00(15) . 2_565
O6 Mg2 O8 89.82(17) . 2_565
O8 Mg2 O8 87.5(3) . 2_565
O1 Mg2 O5 91.81(12) 2_565 .
O1 Mg2 O5 91.81(12) . .
O6 Mg2 O5 175.0(2) . .
O8 Mg2 O5 86.59(15) . .
O8 Mg2 O5 86.59(15) 2_565 .
O1 Mg2 Mg1 71.37(10) 2_565 .
O1 Mg2 Mg1 71.37(10) . .
O6 Mg2 Mg1 154.24(16) . .
O8 Mg2 Mg1 108.46(14) . .
O8 Mg2 Mg1 108.46(14) 2_565 .
O5 Mg2 Mg1 30.73(10) . .
C5 S1 C2 91.4(2) . .
C1 O1 Mg2 134.3(3) . .
C1 O2 Mg1 137.6(3) . .
C6 O4 Mg1 127.8(3) . 3_546
Mg2 O5 Mg1 118.79(18) . .
Mg2 O5 H5 104.5 . .
Mg1 O5 H5 107.9 . .
Mg2 O6 H6 123.6 . .
C7 O7 C7 68.3(10) . 2_565
C7 O7 Mg1 133.7(6) . .
C7 O7 Mg1 133.7(6) 2_565 .
C9A O8 C9 74.0(8) . .
C9A O8 Mg2 135.2(7) . .
C9 O8 Mg2 150.3(5) . .
O2 C1 O1 127.2(4) . .
O2 C1 C2 115.9(4) . .
O1 C1 C2 116.9(4) . .
C3 C2 C1 128.7(4) . .
C3 C2 S1 110.9(3) . .
C1 C2 S1 120.3(3) . .
C2 C3 C4 113.2(4) . .
C2 C3 H3A 123.4 . .
C4 C3 H3A 123.4 . .
C5 C4 C3 112.5(4) . .
C5 C4 H4A 123.8 . .
C3 C4 H4A 123.8 . .
C4 C5 C6 129.3(4) . .
C4 C5 S1 112.0(3) . .
C6 C5 S1 118.7(3) . .
O3 C6 O4 125.7(3) . .
O3 C6 C5 116.4(4) . .
O4 C6 C5 117.9(4) . .
O7 C7 C7 55.8(5) . 2_565
O7 C7 C8 117.4(9) . .
C7 C7 C8 61.7(4) 2_565 .
O7 C7 H7A 108.1 . .
C7 C7 H7A 130.7 2_565 .
C8 C7 H7A 107.9 . .
O7 C7 H7B 107.2 . .
C7 C7 H7B 121.2 2_565 .
C8 C7 H7B 108.0 . .
H7A C7 H7B 107.9 . .
C7 C8 C7 56.6(9) 2_565 .
C7 C8 H8A 167.6 2_565 .
C7 C8 H8A 112.0 . .
C7 C8 H8B 80.4 2_565 .
C7 C8 H8B 108.2 . .
H8A C8 H8B 109.5 . .
C7 C8 H8C 72.8 2_565 .
C7 C8 H8C 108.2 . .
H8A C8 H8C 109.5 . .
H8B C8 H8C 109.5 . .
O9 O9 C12 71.3(4) 2_565 .
C12 N2 C14 121.6(6) . 2_565
C12 N2 C14 121.6(6) . .
C14 N2 C14 38.5(11) 2_565 .
C12 N2 C13 118.7(6) . 2_565
C14 N2 C13 119.2(7) 2_565 2_565
C14 N2 C13 110.4(7) . 2_565
C12 N2 C13 118.7(6) . .
C14 N2 C13 110.4(7) 2_565 .
C14 N2 C13 119.2(7) . .
C13 N2 C13 24.3(13) 2_565 .
O9 C12 O9 37.4(8) . 2_565
O9 C12 N2 121.3(6) . .
O9 C12 N2 121.3(6) 2_565 .
O9 C12 H12A 119.2 . .
O9 C12 H12A 106.1 2_565 .
N2 C12 H12A 119.6 . .
C13 C13 N2 77.9(6) 2_565 .
C13 C13 H13A 107.3 2_565 .
N2 C13 H13A 110.2 . .
C13 C13 H13B 31.1 2_565 .
N2 C13 H13B 105.7 . .
H13A C13 H13B 109.5 . .
C13 C13 H13C 134.5 2_565 .
N2 C13 H13C 112.4 . .
H13A C13 H13C 109.5 . .
H13B C13 H13C 109.5 . .
C14 C14 N2 70.7(6) 2_565 .
C14 C14 H14A 95.7 2_565 .
N2 C14 H14A 109.5 . .
C14 C14 H14B 47.3 2_565 .
N2 C14 H14B 107.9 . .
H14A C14 H14B 109.5 . .
C14 C14 H14C 151.5 2_565 .
N2 C14 H14C 110.9 . .
H14A C14 H14C 109.5 . .
H14B C14 H14C 109.5 . .
C9 N1 C11 122.1(7) . .
C9 N1 C10 120.0(7) . .
C11 N1 C10 117.9(7) . .
O8 C9 N1 133.8(7) . .
O8 C9 H9A 113.1 . .
N1 C9 H9A 113.1 . .
C9A N1A C10A 121.7(8) . .
C9A N1A C11A 118.7(8) . .
C10A N1A C11A 119.4(9) . .
O8 C9A N1A 125.3(10) . .
O8 C9A H9AA 117.3 . .
N1A C9A H9AA 117.3 . .
N1A C10A H10D 109.5 . .
N1A C10A H10E 109.5 . .
H10D C10A H10E 109.5 . .
N1A C10A H10F 109.5 . .
H10D C10A H10F 109.5 . .
H10E C10A H10F 109.5 . .
N1A C11A H11D 109.5 . .
N1A C11A H11E 109.5 . .
H11D C11A H11E 109.5 . .
N1A C11A H11F 109.5 . .
H11D C11A H11F 109.5 . .
H11E C11A H11F 109.5 . .

loop_
_geom_bond_atom_site_label_1
_geom_bond_atom_site_label_2
_geom_bond_distance
_geom_bond_site_symmetry_2
Mg1 O7 2.050(4) .
Mg1 O2 2.063(3) 2_565
Mg1 O2 2.063(3) .
Mg1 O5 2.126(4) .
Mg1 O4 2.139(3) 4_454
Mg1 O4 2.139(3) 3_454
Mg1 Mg2 3.647(3) .
Mg2 O1 2.044(3) 2_565
Mg2 O1 2.044(3) .
Mg2 O6 2.061(4) .
Mg2 O8 2.064(4) .
Mg2 O8 2.064(4) 2_565
Mg2 O5 2.111(4) .
S1 C5 1.720(4) .
S1 C2 1.721(4) .
O1 C1 1.264(5) .
O2 C1 1.256(5) .
O3 C6 1.254(5) .
O4 C6 1.258(5) .
O4 Mg1 2.139(3) 3_546
O5 H5 0.8308 .
O6 H6 0.8318 .
O7 C7 1.314(9) .
O7 C7 1.314(9) 2_565
O8 C9A 1.124(9) .
O8 C9 1.168(7) .
C1 C2 1.497(5) .
C2 C3 1.364(6) .
C3 C4 1.410(5) .
C3 H3A 0.9300 .
C4 C5 1.348(6) .
C4 H4A 0.9300 .
C5 C6 1.503(5) .
C7 C7 1.48(2) 2_565
C7 C8 1.557(9) .
C7 H7A 0.9598 .
C7 H7B 0.9600 .
C8 C7 1.557(9) 2_565
C8 H8A 0.9600 .
C8 H8B 0.9600 .
C8 H8C 0.9600 .
O9 O9 0.799(16) 2_565
O9 C12 1.247(8) .
N2 C12 1.305(7) .
N2 C14 1.448(8) 2_565
N2 C14 1.448(8) .
N2 C13 1.466(8) 2_565
N2 C13 1.466(8) .
C12 O9 1.247(8) 2_565
C12 H12A 0.9600 .
C13 C13 0.62(3) 2_565
C13 H13A 0.9601 .
C13 H13B 0.9599 .
C13 H13C 0.9600 .
C14 C14 0.95(3) 2_565
C14 H14A 0.9600 .
C14 H14B 0.9601 .
C14 H14C 0.9599 .
N1 C9 1.301(7) .
N1 C11 1.450(8) .
N1 C10 1.467(8) .
C9 H9A 0.9300 .
C10 H10A 0.9600 .
C10 H10B 0.9600 .
C10 H10C 0.9600 .
C11 H11A 0.9600 .
C11 H11B 0.9600 .
C11 H11C 0.9600 .
N1A C9A 1.303(9) .
N1A C10A 1.442(9) .
N1A C11A 1.468(9) .
C9A H9AA 0.9300 .
C10A H10D 0.9600 .
C10A H10E 0.9600 .
C10A H10F 0.9600 .
C11A H11D 0.9600 .
C11A H11E 0.9600 .
C11A H11F 0.9600 .

loop_
_geom_hbond_atom_site_label_D
_geom_hbond_atom_site_label_H
_geom_hbond_atom_site_label_A
_geom_hbond_distance_DH
_geom_hbond_distance_HA
_geom_hbond_distance_DA
_geom_hbond_angle_DHA
_geom_hbond_site_symmetry_A
O5 H5 O3 0.83 1.84 2.604(3) 153.2 4_454
O6 H6 O4 0.83 2.07 2.797(4) 145.4 4_455
